data_7154091
loop_
_publ_author_name
'Aillard, Boris'
'Robertson, Naomi S.'
'Baldwin, Adam R.'
'Robins, Siobhan'
'Jamieson, Andrew G.'

_publ_section_title
;
 Robust asymmetric synthesis of unnatural alkenyl amino acids for
 conformationally constrained \a-helix peptides.
;
_journal_issue 43
_journal_name_full 'Organic &amp; biomolecular chemistry'
_journal_page_first 8775
_journal_page_last 8782
_journal_paper_doi 10.1039/c4ob01832j
_journal_volume 12
_journal_year 2014
_chemical_absolute_configuration ,syn
_chemical_formula_moiety 'C33 H34 F N3 Ni O3'
_chemical_formula_sum 'C33 H34 F N3 Ni O3'
_chemical_formula_weight 598.34
_chemical_name_systematic
; 
 ? 
;
_space_group_IT_number 18
_symmetry_cell_setting orthorhombic
_symmetry_space_group_name_Hall 'P 2 2ab'
_symmetry_space_group_name_H-M 'P 21 21 2'
_atom_sites_solution_hydrogens geom
_atom_sites_solution_primary direct
_atom_sites_solution_secondary difmap
_audit_creation_method SHELXL-97
_cell_angle_alpha 90.00
_cell_angle_beta 90.00
_cell_angle_gamma 90.00
_cell_formula_units_Z 4
_cell_length_a 11.8230(15)
_cell_length_b 25.123(3)
_cell_length_c 9.6587(13)
_cell_measurement_reflns_used 1010
_cell_measurement_temperature 150(2)
_cell_measurement_theta_max 23.324
_cell_measurement_theta_min 2.259
_cell_volume 2868.9(6)
_computing_cell_refinement 'Bruker SMART'
_computing_data_collection 'Bruker SMART'
_computing_data_reduction 'Bruker SHELXTL'
_computing_molecular_graphics 'Bruker SHELXTL'
_computing_publication_material 'Bruker SHELXTL'
_computing_structure_refinement 'SHELXL-97 (Sheldrick, 1997)'
_computing_structure_solution 'SHELXS-97 (Sheldrick, 1990)'
_diffrn_ambient_temperature 150(2)
_diffrn_measured_fraction_theta_full 1.000
_diffrn_measured_fraction_theta_max 1.000
_diffrn_measurement_device_type 'Bruker Apex 2000 CCD area detector'
_diffrn_measurement_method 'phi and omega scans'
_diffrn_radiation_monochromator graphite
_diffrn_radiation_source 'fine-focus sealed tube'
_diffrn_radiation_type MoK\a
_diffrn_radiation_wavelength 0.71073
_diffrn_reflns_av_R_equivalents 0.1516
_diffrn_reflns_av_sigmaI/netI 0.1800
_diffrn_reflns_limit_h_max 14
_diffrn_reflns_limit_h_min -14
_diffrn_reflns_limit_k_max 30
_diffrn_reflns_limit_k_min -30
_diffrn_reflns_limit_l_max 11
_diffrn_reflns_limit_l_min -11
_diffrn_reflns_number 22656
_diffrn_reflns_theta_full 26.00
_diffrn_reflns_theta_max 26.00
_diffrn_reflns_theta_min 1.62
_exptl_absorpt_coefficient_mu 0.722
_exptl_absorpt_correction_T_max 0.894
_exptl_absorpt_correction_T_min 0.681
_exptl_absorpt_correction_type empirical
_exptl_absorpt_process_details
;
absorption correction based on 3645 reflections(SADABS);Rint 0.1180 before
correction and 0.0646 after.
;
_exptl_crystal_colour red
_exptl_crystal_density_diffrn 1.385
_exptl_crystal_density_method 'not measured'
_exptl_crystal_description block
_exptl_crystal_F_000 1256
_exptl_crystal_size_max 0.27
_exptl_crystal_size_mid 0.14
_exptl_crystal_size_min 0.07
_refine_diff_density_max 0.505
_refine_diff_density_min -0.405
_refine_diff_density_rms 0.069
_refine_ls_abs_structure_details 'Flack H D (1983), Acta Cryst. A39, 876-881'
_refine_ls_abs_structure_Flack 0.042(17)
_refine_ls_extinction_method none
_refine_ls_goodness_of_fit_ref 0.779
_refine_ls_hydrogen_treatment constr
_refine_ls_matrix_type full
_refine_ls_number_parameters 371
_refine_ls_number_reflns 5627
_refine_ls_number_restraints 0
_refine_ls_restrained_S_all 0.779
_refine_ls_R_factor_all 0.1033
_refine_ls_R_factor_gt 0.0584
_refine_ls_shift/su_max 0.002
_refine_ls_shift/su_mean 0.000
_refine_ls_structure_factor_coef Fsqd
_refine_ls_weighting_details 'calc w=1/[\s^2^(Fo^2^)+(0.0000P)^2^+0.0000P] where P=(Fo^2^+2Fc^2^)/3'
_refine_ls_weighting_scheme calc
_refine_ls_wR_factor_gt 0.0728
_refine_ls_wR_factor_ref 0.0836
_reflns_number_gt 3473
_reflns_number_total 5627
_reflns_threshold_expression >2sigma(I)
_cod_data_source_file c4ob01832j2.cif
_cod_data_source_block 14074
_cod_depositor_comments
;
The following automatic conversions were performed:

'_symmetry_cell_setting' value 'Orthorhombic' changed to
'orthorhombic' according to
/usr/data/users/saulius/crontab/automatic-downloads/rss-feeds/RSC/lib/dictionaries/cif_core.dic
dictionary named 'cif_core.dic' version 2.4.2 from 2011-04-26.

Automatic conversion script
Id: cif_fix_values 2827 2014-09-09 07:05:25Z andrius 

 Adding full bibliography for 7154086--7154091.cif.
;
_cod_original_cell_volume 2869.0(6)
_cod_original_sg_symbol_H-M P2(1)2(1)2
_cod_database_code 7154091

loop_
_symmetry_equiv_pos_as_xyz
'x, y, z'
'-x, -y, z'
'-x+1/2, y+1/2, -z'
'x+1/2, -y+1/2, -z'

loop_
_atom_site_label
_atom_site_type_symbol
_atom_site_fract_x
_atom_site_fract_y
_atom_site_fract_z
_atom_site_U_iso_or_equiv
_atom_site_adp_type
_atom_site_occupancy
_atom_site_symmetry_multiplicity
_atom_site_calc_flag
_atom_site_refinement_flags
Ni1 Ni 0.30595(5) 0.32667(2) 0.67471(7) 0.02181(15) Uani 1 1 d .
F1 F 0.2157(2) 0.24757(11) 0.8808(3) 0.0435(9) Uani 1 1 d .
O1 O 0.1712(2) 0.31907(12) 0.5829(3) 0.0284(9) Uani 1 1 d .
O2 O 0.0331(3) 0.36721(13) 0.4903(4) 0.0468(11) Uani 1 1 d .
O3 O 0.6330(3) 0.31240(12) 0.7207(3) 0.0315(10) Uani 1 1 d .
N1 N 0.2475(3) 0.39064(15) 0.7484(4) 0.0189(10) Uani 1 1 d .
N2 N 0.4425(3) 0.33101(16) 0.7628(4) 0.0208(10) Uani 1 1 d .
N3 N 0.3696(3) 0.26432(15) 0.5811(4) 0.0223(10) Uani 1 1 d .
C1 C 0.1136(4) 0.3621(2) 0.5693(6) 0.0288(13) Uani 1 1 d .
C2 C 0.1477(4) 0.40947(18) 0.6635(6) 0.0223(12) Uani 1 1 d .
C3 C 0.2896(4) 0.41770(17) 0.8483(5) 0.0234(12) Uani 1 1 d .
C4 C 0.2476(4) 0.47195(19) 0.8932(5) 0.0253(13) Uani 1 1 d .
C5 C 0.2943(4) 0.51683(17) 0.8349(5) 0.0296(12) Uani 1 1 d .
H5 H 0.3490 0.5134 0.7635 0.036 Uiso 1 1 calc R
C6 C 0.2617(5) 0.5676(2) 0.8800(6) 0.0451(18) Uani 1 1 d .
H6 H 0.2921 0.5986 0.8379 0.054 Uiso 1 1 calc R
C7 C 0.1846(5) 0.5716(2) 0.9869(7) 0.0454(17) Uani 1 1 d .
H7 H 0.1621 0.6057 1.0188 0.055 Uiso 1 1 calc R
C8 C 0.1398(4) 0.5266(2) 1.0481(6) 0.0442(17) Uani 1 1 d .
H8 H 0.0878 0.5300 1.1227 0.053 Uiso 1 1 calc R
C9 C 0.1704(4) 0.47656(19) 1.0009(6) 0.0333(14) Uani 1 1 d .
H9 H 0.1389 0.4456 1.0420 0.040 Uiso 1 1 calc R
C10 C 0.3877(4) 0.39882(19) 0.9305(5) 0.0236(12) Uani 1 1 d .
C11 C 0.4121(4) 0.4244(2) 1.0575(6) 0.0325(14) Uani 1 1 d .
H11 H 0.3675 0.4541 1.0846 0.039 Uiso 1 1 calc R
C12 C 0.4982(4) 0.40793(19) 1.1433(5) 0.0310(14) Uani 1 1 d .
H12 H 0.5132 0.4261 1.2276 0.037 Uiso 1 1 calc R
C13 C 0.5622(4) 0.36456(19) 1.1047(5) 0.0290(14) Uani 1 1 d .
H13 H 0.6201 0.3520 1.1646 0.035 Uiso 1 1 calc R
C14 C 0.5436(4) 0.33951(19) 0.9821(5) 0.0257(13) Uani 1 1 d .
H14 H 0.5888 0.3096 0.9582 0.031 Uiso 1 1 calc R
C15 C 0.4592(4) 0.35662(18) 0.8894(5) 0.0212(12) Uani 1 1 d .
C16 C 0.5316(4) 0.30758(17) 0.6944(5) 0.0213(12) Uani 1 1 d .
C17 C 0.4938(4) 0.27490(18) 0.5729(5) 0.0183(12) Uani 1 1 d .
H17 H 0.5355 0.2403 0.5727 0.022 Uiso 1 1 calc R
C18 C 0.5111(4) 0.30282(19) 0.4332(5) 0.0346(15) Uani 1 1 d .
H18A H 0.5654 0.2828 0.3751 0.042 Uiso 1 1 calc R
H18B H 0.5402 0.3394 0.4469 0.042 Uiso 1 1 calc R
C19 C 0.3938(4) 0.30408(18) 0.3649(5) 0.0304(14) Uani 1 1 d .
H19A H 0.3553 0.3385 0.3818 0.037 Uiso 1 1 calc R
H19B H 0.3992 0.2979 0.2639 0.037 Uiso 1 1 calc R
C20 C 0.3329(4) 0.25901(17) 0.4358(5) 0.0262(13) Uani 1 1 d .
H20A H 0.2499 0.2629 0.4273 0.031 Uiso 1 1 calc R
H20B H 0.3558 0.2242 0.3969 0.031 Uiso 1 1 calc R
C21 C 0.3449(4) 0.21279(16) 0.6570(5) 0.0233(12) Uani 1 1 d .
H21A H 0.2621 0.2070 0.6568 0.028 Uiso 1 1 calc R
H21B H 0.3797 0.1832 0.6046 0.028 Uiso 1 1 calc R
C22 C 0.3856(4) 0.21012(17) 0.8027(5) 0.0211(12) Uani 1 1 d .
C23 C 0.3197(4) 0.22681(18) 0.9113(6) 0.0279(13) Uani 1 1 d .
C24 C 0.3508(5) 0.2234(2) 1.0466(6) 0.0366(15) Uani 1 1 d .
H24 H 0.3006 0.2344 1.1180 0.044 Uiso 1 1 calc R
C25 C 0.4562(5) 0.20387(19) 1.0779(6) 0.0411(16) Uani 1 1 d .
H25 H 0.4812 0.2023 1.1713 0.049 Uiso 1 1 calc R
C26 C 0.5262(5) 0.18623(19) 0.9706(6) 0.0349(14) Uani 1 1 d .
H26 H 0.5989 0.1723 0.9915 0.042 Uiso 1 1 calc R
C27 C 0.4907(4) 0.18879(16) 0.8349(6) 0.0295(13) Uani 1 1 d .
H27 H 0.5383 0.1759 0.7630 0.035 Uiso 1 1 calc R
C28 C 0.1772(4) 0.45633(17) 0.5684(5) 0.0273(13) Uani 1 1 d .
H28A H 0.1122 0.4626 0.5059 0.033 Uiso 1 1 calc R
H28B H 0.1860 0.4885 0.6266 0.033 Uiso 1 1 calc R
C29 C 0.2830(5) 0.45054(19) 0.4799(6) 0.0410(16) Uani 1 1 d .
H29A H 0.2753 0.4187 0.4204 0.049 Uiso 1 1 calc R
H29B H 0.3492 0.4451 0.5410 0.049 Uiso 1 1 calc R
C30 C 0.3038(5) 0.50004(19) 0.3875(5) 0.0433(15) Uani 1 1 d .
H30A H 0.3681 0.4927 0.3247 0.052 Uiso 1 1 calc R
H30B H 0.2360 0.5063 0.3295 0.052 Uiso 1 1 calc R
C31 C 0.3287(5) 0.5493(2) 0.4693(6) 0.0387(16) Uani 1 1 d .
H31 H 0.4010 0.5520 0.5116 0.046 Uiso 1 1 calc R
C32 C 0.2582(5) 0.5888(2) 0.4865(7) 0.0539(19) Uani 1 1 d .
H32A H 0.1852 0.5874 0.4457 0.065 Uiso 1 1 calc R
H32B H 0.2800 0.6188 0.5400 0.065 Uiso 1 1 calc R
C33 C 0.0416(4) 0.4232(2) 0.7492(5) 0.0366(15) Uani 1 1 d .
H33A H 0.0476 0.4597 0.7839 0.055 Uiso 1 1 calc R
H33B H 0.0354 0.3985 0.8275 0.055 Uiso 1 1 calc R
H33C H -0.0258 0.4200 0.6906 0.055 Uiso 1 1 calc R

loop_
_atom_site_aniso_label
_atom_site_aniso_U_11
_atom_site_aniso_U_22
_atom_site_aniso_U_33
_atom_site_aniso_U_23
_atom_site_aniso_U_13
_atom_site_aniso_U_12
Ni1 0.0196(3) 0.0195(3) 0.0263(3) -0.0035(3) -0.0007(3) -0.0001(3)
F1 0.039(2) 0.0447(19) 0.047(2) -0.0021(16) 0.0120(17) 0.0024(16)
O1 0.024(2) 0.0204(19) 0.041(2) -0.0084(18) -0.0039(17) 0.0057(17)
O2 0.044(3) 0.029(2) 0.068(3) -0.014(2) -0.032(2) 0.005(2)
O3 0.0176(19) 0.037(2) 0.040(2) -0.0091(18) -0.0020(16) -0.0009(16)
N1 0.016(2) 0.020(2) 0.021(2) -0.005(2) 0.0017(19) -0.0023(18)
N2 0.017(2) 0.023(2) 0.023(2) -0.003(2) 0.0050(18) -0.002(2)
N3 0.021(2) 0.025(2) 0.021(3) -0.004(2) -0.005(2) -0.0007(19)
C1 0.025(3) 0.024(3) 0.037(4) -0.003(3) 0.000(3) -0.006(3)
C2 0.022(3) 0.025(3) 0.020(3) -0.005(3) -0.004(3) 0.002(2)
C3 0.022(3) 0.017(2) 0.032(3) 0.000(2) 0.002(3) -0.002(2)
C4 0.024(3) 0.021(3) 0.031(3) -0.007(3) -0.009(2) -0.002(2)
C5 0.033(3) 0.028(3) 0.028(3) -0.002(3) -0.007(3) -0.004(3)
C6 0.059(5) 0.031(4) 0.046(4) -0.004(3) -0.026(3) -0.004(3)
C7 0.048(4) 0.028(3) 0.060(5) -0.019(3) -0.028(4) 0.019(3)
C8 0.036(4) 0.047(4) 0.049(4) -0.019(4) -0.010(3) 0.007(3)
C9 0.031(4) 0.023(3) 0.046(4) -0.009(3) 0.001(3) 0.000(3)
C10 0.027(3) 0.022(3) 0.023(3) -0.002(3) 0.000(3) -0.005(2)
C11 0.031(3) 0.030(3) 0.036(4) -0.007(3) 0.003(3) 0.004(3)
C12 0.034(3) 0.036(3) 0.023(4) -0.007(3) -0.003(3) 0.004(3)
C13 0.029(3) 0.030(3) 0.029(4) -0.002(3) -0.006(3) -0.005(3)
C14 0.022(3) 0.026(3) 0.030(3) 0.007(3) -0.002(3) -0.002(2)
C15 0.023(3) 0.018(3) 0.022(3) 0.000(2) 0.003(2) -0.006(2)
C16 0.024(3) 0.021(3) 0.019(3) 0.004(2) 0.000(3) 0.000(2)
C17 0.014(3) 0.019(3) 0.022(3) -0.002(2) 0.002(2) 0.000(2)
C18 0.035(3) 0.038(3) 0.030(4) -0.002(3) 0.008(3) -0.006(3)
C19 0.037(3) 0.030(3) 0.024(4) -0.010(3) 0.002(3) 0.001(3)
C20 0.029(3) 0.022(3) 0.027(3) -0.007(2) -0.003(3) -0.002(2)
C21 0.022(3) 0.012(2) 0.036(4) -0.001(3) 0.007(3) 0.002(2)
C22 0.029(3) 0.014(3) 0.020(3) -0.005(2) 0.008(3) -0.002(2)
C23 0.020(3) 0.016(3) 0.047(4) 0.006(3) 0.003(3) 0.004(2)
C24 0.050(4) 0.024(3) 0.036(4) -0.002(3) 0.009(3) -0.001(3)
C25 0.062(5) 0.026(3) 0.036(4) 0.000(3) -0.006(4) -0.007(3)
C26 0.032(3) 0.027(3) 0.046(4) 0.008(3) -0.002(3) -0.002(3)
C27 0.037(3) 0.015(3) 0.036(3) 0.003(3) -0.002(3) -0.003(2)
C28 0.036(3) 0.021(3) 0.025(3) 0.002(2) -0.007(3) 0.006(3)
C29 0.055(4) 0.027(3) 0.041(4) -0.001(3) 0.013(3) 0.006(3)
C30 0.065(4) 0.037(3) 0.028(3) 0.004(3) 0.004(4) 0.000(4)
C31 0.042(4) 0.030(3) 0.044(4) 0.011(3) 0.007(3) -0.006(3)
C32 0.055(4) 0.032(4) 0.076(5) 0.002(4) 0.003(4) -0.007(3)
C33 0.027(3) 0.032(3) 0.050(4) -0.003(3) -0.005(3) -0.006(3)

loop_
_atom_type_symbol
_atom_type_description
_atom_type_scat_dispersion_real
_atom_type_scat_dispersion_imag
_atom_type_scat_source
C C 0.0033 0.0016 'International Tables Vol C Tables 4.2.6.8 and 6.1.1.4'
H H 0.0000 0.0000 'International Tables Vol C Tables 4.2.6.8 and 6.1.1.4'
N N 0.0061 0.0033 'International Tables Vol C Tables 4.2.6.8 and 6.1.1.4'
O O 0.0106 0.0060 'International Tables Vol C Tables 4.2.6.8 and 6.1.1.4'
F F 0.0171 0.0103 'International Tables Vol C Tables 4.2.6.8 and 6.1.1.4'
Ni Ni 0.3393 1.1124 'International Tables Vol C Tables 4.2.6.8 and 6.1.1.4'

loop_
_geom_angle_atom_site_label_1
_geom_angle_atom_site_label_2
_geom_angle_atom_site_label_3
_geom_angle
N2 Ni1 O1 177.13(17)
N2 Ni1 N1 95.58(17)
O1 Ni1 N1 87.28(15)
N2 Ni1 N3 85.59(16)
O1 Ni1 N3 91.58(15)
N1 Ni1 N3 174.23(17)
C1 O1 Ni1 115.0(3)
C3 N1 C2 123.1(4)
C3 N1 Ni1 126.4(3)
C2 N1 Ni1 110.3(3)
C16 N2 C15 120.7(4)
C16 N2 Ni1 115.3(3)
C15 N2 Ni1 124.1(3)
C20 N3 C17 104.7(4)
C20 N3 C21 109.0(3)
C17 N3 C21 111.5(3)
C20 N3 Ni1 113.5(3)
C17 N3 Ni1 105.1(3)
C21 N3 Ni1 112.7(3)
O2 C1 O1 124.2(5)
O2 C1 C2 119.2(5)
O1 C1 C2 116.6(5)
N1 C2 C28 112.8(4)
N1 C2 C33 114.4(4)
C28 C2 C33 109.6(4)
N1 C2 C1 106.3(4)
C28 C2 C1 107.3(4)
C33 C2 C1 105.9(4)
N1 C3 C10 122.5(4)
N1 C3 C4 124.4(4)
C10 C3 C4 113.0(4)
C5 C4 C9 120.1(5)
C5 C4 C3 119.3(5)
C9 C4 C3 120.3(5)
C4 C5 C6 120.6(5)
C4 C5 H5 119.7
C6 C5 H5 119.7
C7 C6 C5 118.6(5)
C7 C6 H6 120.7
C5 C6 H6 120.7
C6 C7 C8 121.0(5)
C6 C7 H7 119.5
C8 C7 H7 119.5
C7 C8 C9 120.0(6)
C7 C8 H8 120.0
C9 C8 H8 120.0
C8 C9 C4 119.6(5)
C8 C9 H9 120.2
C4 C9 H9 120.2
C15 C10 C11 117.5(5)
C15 C10 C3 123.9(5)
C11 C10 C3 118.6(5)
C12 C11 C10 122.4(5)
C12 C11 H11 118.8
C10 C11 H11 118.8
C11 C12 C13 118.8(5)
C11 C12 H12 120.6
C13 C12 H12 120.6
C14 C13 C12 120.9(5)
C14 C13 H13 119.6
C12 C13 H13 119.6
C13 C14 C15 121.8(5)
C13 C14 H14 119.1
C15 C14 H14 119.1
N2 C15 C14 121.1(4)
N2 C15 C10 120.5(5)
C14 C15 C10 118.3(5)
O3 C16 N2 127.2(5)
O3 C16 C17 120.3(4)
N2 C16 C17 112.5(4)
N3 C17 C16 110.4(4)
N3 C17 C18 105.0(4)
C16 C17 C18 113.5(4)
N3 C17 H17 109.3
C16 C17 H17 109.3
C18 C17 H17 109.3
C17 C18 C19 105.5(4)
C17 C18 H18A 110.6
C19 C18 H18A 110.6
C17 C18 H18B 110.6
C19 C18 H18B 110.6
H18A C18 H18B 108.8
C20 C19 C18 102.8(4)
C20 C19 H19A 111.2
C18 C19 H19A 111.2
C20 C19 H19B 111.2
C18 C19 H19B 111.2
H19A C19 H19B 109.1
N3 C20 C19 102.9(4)
N3 C20 H20A 111.2
C19 C20 H20A 111.2
N3 C20 H20B 111.2
C19 C20 H20B 111.2
H20A C20 H20B 109.1
C22 C21 N3 115.7(4)
C22 C21 H21A 108.4
N3 C21 H21A 108.4
C22 C21 H21B 108.4
N3 C21 H21B 108.4
H21A C21 H21B 107.4
C23 C22 C27 117.1(5)
C23 C22 C21 121.7(5)
C27 C22 C21 121.2(5)
C24 C23 F1 118.3(5)
C24 C23 C22 124.2(5)
F1 C23 C22 117.5(5)
C23 C24 C25 118.6(6)
C23 C24 H24 120.7
C25 C24 H24 120.7
C24 C25 C26 119.2(6)
C24 C25 H25 120.4
C26 C25 H25 120.4
C27 C26 C25 120.7(5)
C27 C26 H26 119.7
C25 C26 H26 119.7
C26 C27 C22 120.2(5)
C26 C27 H27 119.9
C22 C27 H27 119.9
C29 C28 C2 116.7(4)
C29 C28 H28A 108.1
C2 C28 H28A 108.1
C29 C28 H28B 108.1
C2 C28 H28B 108.1
H28A C28 H28B 107.3
C28 C29 C30 112.2(4)
C28 C29 H29A 109.2
C30 C29 H29A 109.2
C28 C29 H29B 109.2
C30 C29 H29B 109.2
H29A C29 H29B 107.9
C31 C30 C29 112.9(4)
C31 C30 H30A 109.0
C29 C30 H30A 109.0
C31 C30 H30B 109.0
C29 C30 H30B 109.0
H30A C30 H30B 107.8
C32 C31 C30 124.7(6)
C32 C31 H31 117.6
C30 C31 H31 117.6
C31 C32 H32A 120.0
C31 C32 H32B 120.0
H32A C32 H32B 120.0
C2 C33 H33A 109.5
C2 C33 H33B 109.5
H33A C33 H33B 109.5
C2 C33 H33C 109.5
H33A C33 H33C 109.5
H33B C33 H33C 109.5

loop_
_geom_bond_atom_site_label_1
_geom_bond_atom_site_label_2
_geom_bond_distance
Ni1 N2 1.829(4)
Ni1 O1 1.833(3)
Ni1 N1 1.889(4)
Ni1 N3 1.959(4)
F1 C23 1.368(5)
O1 C1 1.285(5)
O2 C1 1.227(6)
O3 C16 1.231(5)
N1 C3 1.282(5)
N1 C2 1.512(5)
N2 C16 1.375(5)
N2 C15 1.396(5)
N3 C20 1.475(5)
N3 C17 1.494(5)
N3 C21 1.516(5)
C1 C2 1.551(6)
C2 C28 1.533(6)
C2 C33 1.542(6)
C3 C10 1.483(6)
C3 C4 1.514(6)
C4 C5 1.375(6)
C4 C9 1.389(6)
C5 C6 1.402(6)
C5 H5 0.9500
C6 C7 1.381(8)
C6 H6 0.9500
C7 C8 1.381(7)
C7 H7 0.9500
C8 C9 1.385(6)
C8 H8 0.9500
C9 H9 0.9500
C10 C15 1.413(6)
C10 C11 1.415(7)
C11 C12 1.376(6)
C11 H11 0.9500
C12 C13 1.378(6)
C12 H12 0.9500
C13 C14 1.359(6)
C13 H13 0.9500
C14 C15 1.408(6)
C14 H14 0.9500
C16 C17 1.500(6)
C17 C18 1.535(6)
C17 H17 1.0000
C18 C19 1.536(6)
C18 H18A 0.9900
C18 H18B 0.9900
C19 C20 1.506(6)
C19 H19A 0.9900
C19 H19B 0.9900
C20 H20A 0.9900
C20 H20B 0.9900
C21 C22 1.489(6)
C21 H21A 0.9900
C21 H21B 0.9900
C22 C23 1.372(6)
C22 C27 1.389(6)
C23 C24 1.360(7)
C24 C25 1.373(7)
C24 H24 0.9500
C25 C26 1.398(7)
C25 H25 0.9500
C26 C27 1.378(7)
C26 H26 0.9500
C27 H27 0.9500
C28 C29 1.521(6)
C28 H28A 0.9900
C28 H28B 0.9900
C29 C30 1.551(6)
C29 H29A 0.9900
C29 H29B 0.9900
C30 C31 1.497(7)
C30 H30A 0.9900
C30 H30B 0.9900
C31 C32 1.306(6)
C31 H31 0.9500
C32 H32A 0.9500
C32 H32B 0.9500
C33 H33A 0.9800
C33 H33B 0.9800
C33 H33C 0.9800

loop_
_geom_torsion_atom_site_label_1
_geom_torsion_atom_site_label_2
_geom_torsion_atom_site_label_3
_geom_torsion_atom_site_label_4
_geom_torsion
N1 Ni1 O1 C1 19.8(4)
N3 Ni1 O1 C1 -154.6(4)
N2 Ni1 N1 C3 -12.3(4)
O1 Ni1 N1 C3 167.5(4)
N2 Ni1 N1 C2 162.2(3)
O1 Ni1 N1 C2 -18.0(3)
N1 Ni1 N2 C16 -150.6(3)
N3 Ni1 N2 C16 23.8(3)
N1 Ni1 N2 C15 28.4(4)
N3 Ni1 N2 C15 -157.2(4)
N2 Ni1 N3 C20 -143.9(3)
O1 Ni1 N3 C20 36.6(3)
N2 Ni1 N3 C17 -30.0(3)
O1 Ni1 N3 C17 150.4(3)
N2 Ni1 N3 C21 91.6(3)
O1 Ni1 N3 C21 -87.9(3)
Ni1 O1 C1 O2 165.9(4)
Ni1 O1 C1 C2 -16.0(6)
C3 N1 C2 C28 70.7(6)
Ni1 N1 C2 C28 -104.0(4)
C3 N1 C2 C33 -55.5(6)
Ni1 N1 C2 C33 129.8(3)
C3 N1 C2 C1 -172.0(4)
Ni1 N1 C2 C1 13.3(4)
O2 C1 C2 N1 179.4(5)
O1 C1 C2 N1 1.2(6)
O2 C1 C2 C28 -59.7(6)
O1 C1 C2 C28 122.1(5)
O2 C1 C2 C33 57.3(6)
O1 C1 C2 C33 -120.9(5)
C2 N1 C3 C10 -179.8(4)
Ni1 N1 C3 C10 -6.0(7)
C2 N1 C3 C4 -1.3(7)
Ni1 N1 C3 C4 172.6(4)
N1 C3 C4 C5 -90.4(6)
C10 C3 C4 C5 88.3(6)
N1 C3 C4 C9 95.5(6)
C10 C3 C4 C9 -85.8(5)
C9 C4 C5 C6 -2.2(8)
C3 C4 C5 C6 -176.3(5)
C4 C5 C6 C7 2.0(8)
C5 C6 C7 C8 -0.3(8)
C6 C7 C8 C9 -1.1(9)
C7 C8 C9 C4 0.9(8)
C5 C4 C9 C8 0.8(8)
C3 C4 C9 C8 174.8(5)
N1 C3 C10 C15 14.9(7)
C4 C3 C10 C15 -163.9(4)
N1 C3 C10 C11 -165.4(5)
C4 C3 C10 C11 15.9(6)
C15 C10 C11 C12 -3.3(8)
C3 C10 C11 C12 176.9(5)
C10 C11 C12 C13 -0.6(8)
C11 C12 C13 C14 2.3(8)
C12 C13 C14 C15 0.2(7)
C16 N2 C15 C14 -31.0(6)
Ni1 N2 C15 C14 150.0(4)
C16 N2 C15 C10 152.2(4)
Ni1 N2 C15 C10 -26.8(6)
C13 C14 C15 N2 178.9(4)
C13 C14 C15 C10 -4.2(7)
C11 C10 C15 N2 -177.5(4)
C3 C10 C15 N2 2.2(7)
C11 C10 C15 C14 5.6(7)
C3 C10 C15 C14 -174.7(4)
C15 N2 C16 O3 -11.5(7)
Ni1 N2 C16 O3 167.5(4)
C15 N2 C16 C17 170.8(4)
Ni1 N2 C16 C17 -10.1(5)
C20 N3 C17 C16 151.0(4)
C21 N3 C17 C16 -91.2(4)
Ni1 N3 C17 C16 31.2(4)
C20 N3 C17 C18 28.3(4)
C21 N3 C17 C18 146.1(4)
Ni1 N3 C17 C18 -91.5(3)
O3 C16 C17 N3 166.7(4)
N2 C16 C17 N3 -15.5(5)
O3 C16 C17 C18 -75.8(6)
N2 C16 C17 C18 102.1(5)
N3 C17 C18 C19 -2.8(5)
C16 C17 C18 C19 -123.5(4)
C17 C18 C19 C20 -22.9(5)
C17 N3 C20 C19 -43.4(4)
C21 N3 C20 C19 -162.9(3)
Ni1 N3 C20 C19 70.6(4)
C18 C19 C20 N3 40.6(5)
C20 N3 C21 C22 175.3(4)
C17 N3 C21 C22 60.1(5)
Ni1 N3 C21 C22 -57.8(4)
N3 C21 C22 C23 89.3(5)
N3 C21 C22 C27 -93.0(5)
C27 C22 C23 C24 -0.4(7)
C21 C22 C23 C24 177.4(5)
C27 C22 C23 F1 -179.6(4)
C21 C22 C23 F1 -1.8(7)
F1 C23 C24 C25 -178.4(4)
C22 C23 C24 C25 2.4(8)
C23 C24 C25 C26 -2.4(8)
C24 C25 C26 C27 0.6(8)
C25 C26 C27 C22 1.5(7)
C23 C22 C27 C26 -1.6(7)
C21 C22 C27 C26 -179.4(4)
N1 C2 C28 C29 48.9(6)
C33 C2 C28 C29 177.7(4)
C1 C2 C28 C29 -67.8(5)
C2 C28 C29 C30 179.6(4)
C28 C29 C30 C31 65.0(7)
C29 C30 C31 C32 -106.3(7)
